data_7214523
loop_
_publ_author_name
'Huang, Yihui'
'Zhu, Qilong'
'Sheng, Tianlu'
'Hu, Shengmin'
'Fu, Ruibiao'
'Shen, Chaojun'
'Tan, Chunhong'
'Wen, Yuehong'
'Bai, Songyan'
'Wu, Xintao'

_publ_section_title
;
 Lanthanide coordination polymers assembled from triazine-based flexible
 polycarboxylate ligands and their luminescent properties
;
_journal_issue 18
_journal_name_full CrystEngComm
_journal_page_first 3560
_journal_paper_doi 10.1039/c3ce27020c
_journal_volume 15
_journal_year 2013
_chemical_formula_sum 'C13 H25 N6 O13 Tb'
_chemical_formula_weight 632.31
_chemical_name_systematic
;
?
;
_space_group_IT_number 15
_symmetry_cell_setting monoclinic
_symmetry_space_group_name_Hall '-C 2yc'
_symmetry_space_group_name_H-M 'C 1 2/c 1'
_atom_sites_solution_hydrogens geom
_atom_sites_solution_primary direct
_atom_sites_solution_secondary difmap
_audit_creation_method SHELXL-97
_cell_angle_alpha 90.00
_cell_angle_beta 113.214(7)
_cell_angle_gamma 90.00
_cell_formula_units_Z 8
_cell_length_a 20.507(9)
_cell_length_b 16.630(7)
_cell_length_c 14.456(6)
_cell_measurement_reflns_used 6196
_cell_measurement_temperature 150(2)
_cell_measurement_theta_max 27.4932
_cell_measurement_theta_min 2.0997
_cell_volume 4531(3)
_computing_cell_refinement 'Bruker XSCANS'
_computing_data_collection 'Bruker XSCANS'
_computing_data_reduction 'Bruker SHELXTL'
_computing_molecular_graphics 'Bruker SHELXTL'
_computing_publication_material 'Bruker SHELXTL'
_computing_structure_refinement 'SHELXL-97 (Sheldrick, 1997)'
_computing_structure_solution 'SHELXS-97 (Sheldrick, 1990)'
_diffrn_ambient_temperature 150(2)
_diffrn_detector_area_resol_mean 28.5714
_diffrn_measured_fraction_theta_full 0.997
_diffrn_measured_fraction_theta_max 0.997
_diffrn_measurement_device_type 'Bruker P4'
_diffrn_measurement_method '\w scans'
_diffrn_radiation_monochromator graphite
_diffrn_radiation_source 'fine-focus sealed tube'
_diffrn_radiation_type MoK\a
_diffrn_radiation_wavelength 0.71073
_diffrn_reflns_av_R_equivalents 0.0617
_diffrn_reflns_av_sigmaI/netI 0.0729
_diffrn_reflns_limit_h_max 26
_diffrn_reflns_limit_h_min -26
_diffrn_reflns_limit_k_max 21
_diffrn_reflns_limit_k_min -20
_diffrn_reflns_limit_l_max 18
_diffrn_reflns_limit_l_min -17
_diffrn_reflns_number 17596
_diffrn_reflns_theta_full 27.47
_diffrn_reflns_theta_max 27.47
_diffrn_reflns_theta_min 2.16
_exptl_absorpt_coefficient_mu 3.197
_exptl_absorpt_correction_T_max 1.000
_exptl_absorpt_correction_T_min 0.7572
_exptl_absorpt_correction_type multi-scan
_exptl_absorpt_process_details
;
RIGAKU/MSC(2004), CrystalClear Version 1.3.6,
Rigaku/MSC, 9009 New Trails Drive, The Woodlands, TX77381-5209, USA
;
_exptl_crystal_colour colorless
_exptl_crystal_density_diffrn 1.854
_exptl_crystal_density_method 'not measured'
_exptl_crystal_description needlelike
_exptl_crystal_F_000 2512
_exptl_crystal_size_max 0.2000
_exptl_crystal_size_mid 0.0500
_exptl_crystal_size_min 0.0400
_refine_diff_density_max 1.369
_refine_diff_density_min -0.872
_refine_diff_density_rms 0.247
_refine_ls_extinction_coef 0.0025(2)
_refine_ls_extinction_expression Fc^*^=kFc[1+0.001xFc^2^\l^3^/sin(2\q)]^-1/4^
_refine_ls_extinction_method SHELXL
_refine_ls_goodness_of_fit_ref 1.063
_refine_ls_hydrogen_treatment constr
_refine_ls_matrix_type full
_refine_ls_number_parameters 299
_refine_ls_number_reflns 5173
_refine_ls_number_restraints 0
_refine_ls_restrained_S_all 1.063
_refine_ls_R_factor_all 0.0790
_refine_ls_R_factor_gt 0.0631
_refine_ls_shift/su_max 0.000
_refine_ls_shift/su_mean 0.000
_refine_ls_structure_factor_coef Fsqd
_refine_ls_weighting_details 'calc w=1/[\s^2^(Fo^2^)+(0.0965P)^2^+43.4247P] where P=(Fo^2^+2Fc^2^)/3'
_refine_ls_weighting_scheme calc
_refine_ls_wR_factor_gt 0.1687
_refine_ls_wR_factor_ref 0.1838
_reflns_number_gt 4215
_reflns_number_total 5173
_reflns_threshold_expression >2sigma(I)
_cod_data_source_file c3ce27020c.txt
_cod_data_source_block a
_cod_depositor_comments
;
The following automatic conversions were performed:

'_symmetry_cell_setting' value 'Monoclinic' changed to 'monoclinic'
according to
/usr/data/users/saulius/automatic-downloads/retrospective/RSC/lib/dictionaries/cif_core.dic
dictionary named 'cif_core.dic' version 2.4.2 from
2011-04-26.

'_exptl_absorpt_correction_type' value 'Multi-scan'
changed to 'multi-scan' according to
/usr/data/users/saulius/automatic-downloads/retrospective/RSC/lib/dictionaries/cif_core.dic
dictionary named 'cif_core.dic' version 2.4.2 from 2011-04-26.

Automatic conversion script
Id: cif_fix_values 2281 2013-09-26 08:29:07Z andrius 
;
_cod_original_sg_symbol_H-M C2/c
_cod_database_code 7214523

loop_
_symmetry_equiv_pos_as_xyz
'x, y, z'
'-x, y, -z+1/2'
'x+1/2, y+1/2, z'
'-x+1/2, y+1/2, -z+1/2'
'-x, -y, -z'
'x, -y, z-1/2'
'-x+1/2, -y+1/2, -z'
'x+1/2, -y+1/2, z-1/2'

loop_
_atom_site_label
_atom_site_type_symbol
_atom_site_fract_x
_atom_site_fract_y
_atom_site_fract_z
_atom_site_U_iso_or_equiv
_atom_site_adp_type
_atom_site_occupancy
_atom_site_symmetry_multiplicity
_atom_site_calc_flag
_atom_site_refinement_flags
Tb1 Tb 0.817256(19) -0.20862(2) 0.94796(3) 0.0227(2) Uani 1 1 d .
C1 C 0.8655(4) 0.2424(5) 0.6596(6) 0.0227(16) Uani 1 1 d .
C2 C 0.9192(6) 0.3283(7) 0.8155(8) 0.041(2) Uani 1 1 d .
H2A H 0.9350 0.3287 0.8875 0.061 Uiso 1 1 calc R
H2B H 0.8818 0.3669 0.7869 0.061 Uiso 1 1 calc R
H2C H 0.9581 0.3419 0.7973 0.061 Uiso 1 1 calc R
C3 C 1.0692(7) -0.2154(8) 0.9343(15) 0.076(5) Uani 1 1 d .
H3A H 1.1011 -0.2009 0.9031 0.114 Uiso 1 1 calc R
H3B H 1.0567 -0.2712 0.9217 0.114 Uiso 1 1 calc R
H3C H 1.0919 -0.2065 1.0055 0.114 Uiso 1 1 calc R
C4 C 0.9477(5) -0.1820(7) 0.9328(8) 0.035(2) Uani 1 1 d .
C5 C 0.7806(5) -0.1466(5) 0.7542(7) 0.0288(19) Uani 1 1 d .
C6 C 0.7360(4) 0.1013(5) 0.5673(6) 0.0265(18) Uani 1 1 d .
C7 C 0.8923(5) 0.2465(6) 0.7763(7) 0.031(2) Uani 1 1 d .
H7A H 0.8519 0.2348 0.7943 0.037 Uiso 1 1 calc R
C8 C 1.0030(6) -0.1646(7) 0.8911(10) 0.047(3) Uani 1 1 d .
H8A H 0.9809 -0.1783 0.8194 0.057 Uiso 1 1 calc R
C9 C 0.7823(5) -0.1080(6) 0.6569(7) 0.033(2) Uani 1 1 d .
H9A H 0.8191 -0.1339 0.6412 0.040 Uiso 1 1 calc R
H9B H 0.7373 -0.1178 0.6013 0.040 Uiso 1 1 calc R
C10 C 0.7362(4) 0.0320(6) 0.6368(7) 0.0296(19) Uani 1 1 d .
H10A H 0.7338 0.0546 0.6973 0.036 Uiso 1 1 calc R
H10B H 0.6933 0.0007 0.6036 0.036 Uiso 1 1 calc R
C11 C 0.9308(4) 0.1072(6) 0.8059(6) 0.0272(18) Uani 1 1 d .
C12 C 0.9702(4) -0.0254(6) 0.8408(7) 0.0294(19) Uani 1 1 d .
C13 C 0.8593(4) 0.0050(6) 0.7296(6) 0.0270(18) Uani 1 1 d .
N1 N 0.9847(4) 0.0545(5) 0.8569(6) 0.0296(17) Uani 1 1 d .
H1A H 1.0257 0.0713 0.8971 0.036 Uiso 1 1 calc R
N2 N 0.9087(4) -0.0533(5) 0.7739(6) 0.0288(16) Uani 1 1 d .
N3 N 0.8682(4) 0.0840(5) 0.7444(5) 0.0268(16) Uani 1 1 d .
N4 N 0.9462(4) 0.1851(5) 0.8230(6) 0.0304(17) Uani 1 1 d .
H4A H 0.9885 0.1993 0.8620 0.036 Uiso 1 1 calc R
N5 N 1.0199(4) -0.0792(5) 0.8950(7) 0.037(2) Uani 1 1 d .
H5A H 1.0619 -0.0629 0.9322 0.044 Uiso 1 1 calc R
N6 N 0.7957(4) -0.0216(5) 0.6663(6) 0.0276(16) Uani 1 1 d .
O1 O 0.9070(3) 0.2210(4) 0.6202(5) 0.0260(13) Uani 1 1 d .
O2 O 0.8032(3) 0.2621(4) 0.6076(4) 0.0237(12) Uani 1 1 d .
O3 O 0.9252(3) -0.2532(4) 0.9267(6) 0.0392(16) Uani 1 1 d .
O4 O 0.9211(3) -0.1261(4) 0.9686(5) 0.0324(14) Uani 1 1 d .
O5 O 0.7737(3) -0.1010(4) 0.8210(4) 0.0272(13) Uani 1 1 d .
O6 O 0.7901(4) -0.2207(4) 0.7666(5) 0.0385(17) Uani 1 1 d .
O7 O 0.6906(3) 0.1540(4) 0.5611(5) 0.0304(14) Uani 1 1 d .
O8 O 0.7784(3) 0.1027(4) 0.5245(4) 0.0263(13) Uani 1 1 d .
O11W O 0.7639(6) -0.3449(7) 0.6183(8) 0.080(3) Uani 1 1 d .
O12W O 0.6556(6) 0.0142(7) 0.8240(10) 0.096(4) Uani 1 1 d .
O13W O 0.9382(6) -0.4208(8) 0.8828(13) 0.122(6) Uani 1 1 d .
O14W O 1.1520(4) -0.0423(5) 1.0436(7) 0.065(3) Uani 1 1 d .
O15W O 0.5762(7) -0.0116(14) 0.4443(12) 0.163(8) Uani 1 1 d .

loop_
_atom_site_aniso_label
_atom_site_aniso_U_11
_atom_site_aniso_U_22
_atom_site_aniso_U_33
_atom_site_aniso_U_23
_atom_site_aniso_U_13
_atom_site_aniso_U_12
Tb1 0.0156(2) 0.0267(3) 0.0251(3) -0.00023(15) 0.00715(17) -0.00301(14)
C1 0.016(3) 0.022(4) 0.025(4) -0.001(3) 0.003(3) 0.000(3)
C2 0.033(5) 0.053(7) 0.031(5) -0.002(4) 0.007(4) 0.000(5)
C3 0.049(8) 0.061(9) 0.140(15) 0.035(9) 0.062(10) 0.023(6)
C4 0.019(4) 0.047(6) 0.040(5) 0.013(4) 0.010(4) 0.005(4)
C5 0.024(4) 0.030(5) 0.031(5) 0.007(4) 0.010(4) 0.005(3)
C6 0.020(4) 0.027(4) 0.027(4) -0.003(3) 0.004(3) -0.003(3)
C7 0.023(4) 0.044(6) 0.025(4) 0.000(4) 0.007(4) 0.002(4)
C8 0.034(5) 0.044(6) 0.076(8) 0.018(6) 0.035(5) 0.009(5)
C9 0.029(4) 0.034(5) 0.030(5) 0.007(4) 0.006(4) 0.003(4)
C10 0.020(4) 0.037(5) 0.027(4) 0.006(4) 0.004(3) -0.007(4)
C11 0.022(4) 0.034(5) 0.024(4) 0.008(3) 0.008(3) -0.001(3)
C12 0.020(4) 0.036(5) 0.034(5) 0.014(4) 0.012(4) 0.004(3)
C13 0.019(4) 0.038(5) 0.025(4) 0.010(4) 0.010(3) 0.000(3)
N1 0.014(3) 0.035(4) 0.034(4) 0.008(3) 0.004(3) 0.003(3)
N2 0.020(3) 0.034(4) 0.033(4) 0.012(3) 0.011(3) 0.004(3)
N3 0.014(3) 0.035(4) 0.028(4) 0.009(3) 0.005(3) -0.001(3)
N4 0.016(3) 0.034(4) 0.031(4) 0.005(3) -0.001(3) -0.004(3)
N5 0.015(3) 0.041(5) 0.053(5) 0.022(4) 0.012(3) 0.009(3)
N6 0.024(3) 0.027(4) 0.029(4) 0.004(3) 0.008(3) -0.002(3)
O1 0.016(3) 0.033(3) 0.029(3) 0.002(2) 0.008(2) 0.005(2)
O2 0.013(2) 0.029(3) 0.026(3) 0.001(2) 0.005(2) 0.005(2)
O3 0.027(3) 0.041(4) 0.053(4) 0.000(3) 0.019(3) -0.005(3)
O4 0.018(3) 0.040(4) 0.034(3) 0.005(3) 0.005(3) -0.002(3)
O5 0.026(3) 0.030(3) 0.026(3) 0.002(2) 0.010(2) 0.001(2)
O6 0.058(5) 0.028(4) 0.035(4) 0.000(3) 0.024(4) 0.000(3)
O7 0.029(3) 0.029(3) 0.037(4) 0.004(3) 0.018(3) 0.005(3)
O8 0.022(3) 0.029(3) 0.029(3) 0.007(2) 0.010(2) 0.004(2)
O11W 0.082(7) 0.072(7) 0.089(8) -0.034(6) 0.037(6) -0.023(6)
O12W 0.062(7) 0.086(8) 0.134(11) -0.013(8) 0.034(7) -0.005(6)
O13W 0.059(7) 0.097(10) 0.201(16) -0.024(10) 0.040(9) 0.024(7)
O14W 0.041(4) 0.046(5) 0.080(7) -0.003(4) -0.007(4) 0.011(4)
O15W 0.057(7) 0.28(2) 0.142(14) -0.089(15) 0.029(8) -0.002(11)

loop_
_atom_type_symbol
_atom_type_description
_atom_type_scat_dispersion_real
_atom_type_scat_dispersion_imag
_atom_type_scat_source
C C 0.0033 0.0016 'International Tables Vol C Tables 4.2.6.8 and 6.1.1.4'
H H 0.0000 0.0000 'International Tables Vol C Tables 4.2.6.8 and 6.1.1.4'
N N 0.0061 0.0033 'International Tables Vol C Tables 4.2.6.8 and 6.1.1.4'
O O 0.0106 0.0060 'International Tables Vol C Tables 4.2.6.8 and 6.1.1.4'
Tb Tb -0.1723 4.1537 'International Tables Vol C Tables 4.2.6.8 and 6.1.1.4'

loop_
_geom_angle_atom_site_label_1
_geom_angle_atom_site_label_2
_geom_angle_atom_site_label_3
_geom_angle
_geom_angle_site_symmetry_1
_geom_angle_site_symmetry_3
O7 Tb1 O2 74.4(2) 4_646 4_646
O7 Tb1 O8 137.4(2) 4_646 6_556
O2 Tb1 O8 79.1(2) 4_646 6_556
O7 Tb1 O4 127.1(2) 4_646 .
O2 Tb1 O4 155.8(2) 4_646 .
O8 Tb1 O4 87.9(2) 6_556 .
O7 Tb1 O1 89.0(2) 4_646 6_556
O2 Tb1 O1 127.0(2) 4_646 6_556
O8 Tb1 O1 81.1(2) 6_556 6_556
O4 Tb1 O1 69.8(2) . 6_556
O7 Tb1 O6 82.9(2) 4_646 .
O2 Tb1 O6 81.5(2) 4_646 .
O8 Tb1 O6 125.3(2) 6_556 .
O4 Tb1 O6 89.8(2) . .
O1 Tb1 O6 146.9(2) 6_556 .
O7 Tb1 O5 133.2(2) 4_646 .
O2 Tb1 O5 82.6(2) 4_646 .
O8 Tb1 O5 73.7(2) 6_556 .
O4 Tb1 O5 74.1(2) . .
O1 Tb1 O5 136.3(2) 6_556 .
O6 Tb1 O5 53.4(2) . .
O7 Tb1 O3 74.9(2) 4_646 .
O2 Tb1 O3 141.0(2) 4_646 .
O8 Tb1 O3 139.7(2) 6_556 .
O4 Tb1 O3 53.4(2) . .
O1 Tb1 O3 75.5(2) 6_556 .
O6 Tb1 O3 71.4(3) . .
O5 Tb1 O3 101.8(2) . .
O7 Tb1 O2 71.2(2) 4_646 6_556
O2 Tb1 O2 76.1(2) 4_646 6_556
O8 Tb1 O2 70.4(2) 6_556 6_556
O4 Tb1 O2 118.69(19) . 6_556
O1 Tb1 O2 50.97(18) 6_556 6_556
O6 Tb1 O2 149.4(2) . 6_556
O5 Tb1 O2 141.01(19) . 6_556
O3 Tb1 O2 115.3(2) . 6_556
O7 Tb1 C5 109.0(2) 4_646 .
O2 Tb1 C5 84.4(2) 4_646 .
O8 Tb1 C5 100.7(2) 6_556 .
O4 Tb1 C5 78.0(2) . .
O1 Tb1 C5 147.8(2) 6_556 .
O6 Tb1 C5 26.5(2) . .
O5 Tb1 C5 27.2(2) . .
O3 Tb1 C5 83.5(2) . .
O2 Tb1 C5 159.7(2) 6_556 .
O7 Tb1 C4 101.6(3) 4_646 .
O2 Tb1 C4 157.1(3) 4_646 .
O8 Tb1 C4 115.1(3) 6_556 .
O4 Tb1 C4 27.3(3) . .
O1 Tb1 C4 74.6(2) 6_556 .
O6 Tb1 C4 75.6(3) . .
O5 Tb1 C4 84.5(2) . .
O3 Tb1 C4 26.7(3) . .
O2 Tb1 C4 124.6(2) 6_556 .
C5 Tb1 C4 75.6(3) . .
O7 Tb1 C1 81.5(2) 4_646 6_556
O2 Tb1 C1 101.5(2) 4_646 6_556
O8 Tb1 C1 71.8(2) 6_556 6_556
O4 Tb1 C1 93.6(2) . 6_556
O1 Tb1 C1 25.6(2) 6_556 6_556
O6 Tb1 C1 162.7(2) . 6_556
O5 Tb1 C1 143.7(2) . 6_556
O3 Tb1 C1 97.2(2) . 6_556
O2 Tb1 C1 25.6(2) 6_556 6_556
C5 Tb1 C1 169.1(3) . 6_556
C4 Tb1 C1 100.1(3) . 6_556
O2 C1 O1 121.4(8) . .
O2 C1 C7 119.0(7) . .
O1 C1 C7 119.6(7) . .
O2 C1 Tb1 64.4(4) . 6
O1 C1 Tb1 57.9(4) . 6
C7 C1 Tb1 171.3(6) . 6
C7 C2 H2A 109.5 . .
C7 C2 H2B 109.5 . .
H2A C2 H2B 109.5 . .
C7 C2 H2C 109.5 . .
H2A C2 H2C 109.5 . .
H2B C2 H2C 109.5 . .
C8 C3 H3A 109.5 . .
C8 C3 H3B 109.5 . .
H3A C3 H3B 109.5 . .
C8 C3 H3C 109.5 . .
H3A C3 H3C 109.5 . .
H3B C3 H3C 109.5 . .
O3 C4 O4 120.4(8) . .
O3 C4 C8 117.7(10) . .
O4 C4 C8 121.8(9) . .
O3 C4 Tb1 61.6(5) . .
O4 C4 Tb1 60.9(5) . .
C8 C4 Tb1 162.3(7) . .
O6 C5 O5 122.2(8) . .
O6 C5 C9 118.6(8) . .
O5 C5 C9 119.1(8) . .
O6 C5 Tb1 61.7(5) . .
O5 C5 Tb1 61.8(4) . .
C9 C5 Tb1 164.4(6) . .
O8 C6 O7 126.3(8) . .
O8 C6 C10 121.2(8) . .
O7 C6 C10 112.4(8) . .
N4 C7 C2 111.2(8) . .
N4 C7 C1 110.5(7) . .
C2 C7 C1 111.8(8) . .
N4 C7 H7A 107.7 . .
C2 C7 H7A 107.7 . .
C1 C7 H7A 107.7 . .
N5 C8 C4 112.1(9) . .
N5 C8 C3 111.6(10) . .
C4 C8 C3 115.0(10) . .
N5 C8 H8A 105.8 . .
C4 C8 H8A 105.8 . .
C3 C8 H8A 105.8 . .
N6 C9 C5 113.1(8) . .
N6 C9 H9A 109.0 . .
C5 C9 H9A 109.0 . .
N6 C9 H9B 109.0 . .
C5 C9 H9B 109.0 . .
H9A C9 H9B 107.8 . .
N6 C10 C6 116.4(7) . .
N6 C10 H10A 108.2 . .
C6 C10 H10A 108.2 . .
N6 C10 H10B 108.2 . .
C6 C10 H10B 108.2 . .
H10A C10 H10B 107.3 . .
N3 C11 N4 120.9(8) . .
N3 C11 N1 123.1(8) . .
N4 C11 N1 115.9(8) . .
N2 C12 N5 118.2(9) . .
N2 C12 N1 122.9(8) . .
N5 C12 N1 118.9(8) . .
N3 C13 N6 118.0(8) . .
N3 C13 N2 126.6(8) . .
N6 C13 N2 115.4(8) . .
C12 N1 C11 117.1(7) . .
C12 N1 H1A 121.5 . .
C11 N1 H1A 121.5 . .
C12 N2 C13 114.1(8) . .
C11 N3 C13 116.0(8) . .
C11 N4 C7 120.8(7) . .
C11 N4 H4A 119.6 . .
C7 N4 H4A 119.6 . .
C12 N5 C8 120.6(8) . .
C12 N5 H5A 119.7 . .
C8 N5 H5A 119.7 . .
C13 N6 C10 118.9(8) . .
C13 N6 C9 119.0(8) . .
C10 N6 C9 118.6(7) . .
C1 O1 Tb1 96.5(5) . 6
C1 O2 Tb1 163.8(6) . 4_656
C1 O2 Tb1 90.0(5) . 6
Tb1 O2 Tb1 103.9(2) 4_656 6
C4 O3 Tb1 91.7(6) . .
C4 O4 Tb1 91.8(6) . .
C5 O5 Tb1 91.0(5) . .
C5 O6 Tb1 91.7(6) . .
C6 O7 Tb1 137.2(6) . 4_656
C6 O8 Tb1 132.1(6) . 6

loop_
_geom_bond_atom_site_label_1
_geom_bond_atom_site_label_2
_geom_bond_distance
_geom_bond_site_symmetry_2
Tb1 O7 2.290(7) 4_646
Tb1 O2 2.328(5) 4_646
Tb1 O8 2.379(6) 6_556
Tb1 O4 2.451(6) .
Tb1 O1 2.453(6) 6_556
Tb1 O6 2.464(7) .
Tb1 O5 2.465(6) .
Tb1 O3 2.466(7) .
Tb1 O2 2.593(6) 6_556
Tb1 C5 2.796(9) .
Tb1 C4 2.803(9) .
Tb1 C1 2.876(8) 6_556
C1 O2 1.244(9) .
C1 O1 1.249(10) .
C1 C7 1.556(12) .
C1 Tb1 2.876(8) 6
C2 C7 1.494(15) .
C2 H2A 0.9600 .
C2 H2B 0.9600 .
C2 H2C 0.9600 .
C3 C8 1.510(16) .
C3 H3A 0.9600 .
C3 H3B 0.9600 .
C3 H3C 0.9600 .
C4 O3 1.261(13) .
C4 O4 1.286(13) .
C4 C8 1.508(13) .
C5 O6 1.249(11) .
C5 O5 1.278(11) .
C5 C9 1.559(12) .
C6 O8 1.249(10) .
C6 O7 1.257(10) .
C6 C10 1.529(12) .
C7 N4 1.461(12) .
C7 H7A 0.9800 .
C8 N5 1.457(14) .
C8 H8A 0.9800 .
C9 N6 1.458(12) .
C9 H9A 0.9700 .
C9 H9B 0.9700 .
C10 N6 1.434(11) .
C10 H10A 0.9700 .
C10 H10B 0.9700 .
C11 N3 1.297(11) .
C11 N4 1.333(12) .
C11 N1 1.375(11) .
C12 N2 1.334(12) .
C12 N5 1.350(11) .
C12 N1 1.362(12) .
C13 N3 1.333(12) .
C13 N6 1.340(11) .
C13 N2 1.364(11) .
N1 H1A 0.8600 .
N4 H4A 0.8600 .
N5 H5A 0.8600 .
O1 Tb1 2.453(6) 6
O2 Tb1 2.328(5) 4_656
O2 Tb1 2.593(6) 6
O7 Tb1 2.290(7) 4_656
O8 Tb1 2.379(6) 6
